data_4513082
loop_
_publ_author_name
'Shimazu, Matthew S.'
'Zhao, Xiang'
'Huynh, Duc Minh'
'Bu, Xianhui'

_publ_section_title
;
 Charge-Complementary-Ligands Directed Assembly of a Lithium Dimer into a
 Three-Dimensional Porous Framework
;
_journal_issue 5
_journal_name_full 'Crystal Growth &amp; Design'
_journal_page_first 2550
_journal_paper_doi 10.1021/acs.cgd.5b00358
_journal_volume 15
_journal_year 2015
_chemical_formula_moiety 'C18 H24 Li2 N2 O6'
_chemical_formula_sum 'C18 H24 Li2 N2 O6'
_chemical_formula_weight 378.27
_chemical_name_systematic
; 
 ? 
;
_space_group_IT_number 14
_symmetry_cell_setting monoclinic
_symmetry_space_group_name_Hall '-P 2ybc'
_symmetry_space_group_name_H-M 'P 1 21/c 1'
_atom_sites_solution_hydrogens geom
_atom_sites_solution_primary direct
_atom_sites_solution_secondary difmap
_audit_creation_method SHELXL-97
_cell_angle_alpha 90.00
_cell_angle_beta 91.7820(10)
_cell_angle_gamma 90.00
_cell_formula_units_Z 2
_cell_length_a 7.1555(2)
_cell_length_b 12.4238(3)
_cell_length_c 11.7575(3)
_cell_measurement_temperature 174(2)
_cell_volume 1044.72(5)
_computing_structure_refinement 'SHELXL-97 (Sheldrick, 1997)'
_computing_structure_solution 'SHELXS-97 (Sheldrick, 1990)'
_diffrn_ambient_temperature 174(2)
_diffrn_measured_fraction_theta_full 0.999
_diffrn_measured_fraction_theta_max 0.999
_diffrn_radiation_monochromator graphite
_diffrn_radiation_source 'fine-focus sealed tube'
_diffrn_radiation_type MoK\a
_diffrn_radiation_wavelength 0.71073
_diffrn_reflns_av_R_equivalents 0.0249
_diffrn_reflns_av_sigmaI/netI 0.0201
_diffrn_reflns_limit_h_max 8
_diffrn_reflns_limit_h_min -8
_diffrn_reflns_limit_k_max 14
_diffrn_reflns_limit_k_min -14
_diffrn_reflns_limit_l_max 13
_diffrn_reflns_limit_l_min -13
_diffrn_reflns_number 8058
_diffrn_reflns_theta_full 25.03
_diffrn_reflns_theta_max 25.03
_diffrn_reflns_theta_min 2.39
_exptl_absorpt_coefficient_mu 0.088
_exptl_absorpt_correction_T_max 0.7452
_exptl_absorpt_correction_T_min 0.6399
_exptl_absorpt_correction_type multi-scan
_exptl_absorpt_process_details SADABS-2014/4
_exptl_crystal_colour colorless
_exptl_crystal_density_diffrn 1.202
_exptl_crystal_density_method 'not measured'
_exptl_crystal_description plate
_exptl_crystal_F_000 400
_exptl_crystal_size_max 0.087
_exptl_crystal_size_mid 0.084
_exptl_crystal_size_min 0.081
_refine_diff_density_max 0.674
_refine_diff_density_min -0.312
_refine_diff_density_rms 0.044
_refine_ls_extinction_method none
_refine_ls_goodness_of_fit_ref 1.063
_refine_ls_hydrogen_treatment constr
_refine_ls_matrix_type full
_refine_ls_number_parameters 127
_refine_ls_number_reflns 1848
_refine_ls_number_restraints 0
_refine_ls_restrained_S_all 1.063
_refine_ls_R_factor_all 0.0656
_refine_ls_R_factor_gt 0.0546
_refine_ls_shift/su_max 0.000
_refine_ls_shift/su_mean 0.000
_refine_ls_structure_factor_coef Fsqd
_refine_ls_weighting_details 'calc w=1/[\s^2^(Fo^2^)+(0.0891P)^2^+0.4270P] where P=(Fo^2^+2Fc^2^)/3'
_refine_ls_weighting_scheme calc
_refine_ls_wR_factor_gt 0.1569
_refine_ls_wR_factor_ref 0.1671
_reflns_number_gt 1508
_reflns_number_total 1848
_reflns_threshold_expression >2sigma(I)
_cod_data_source_file cg5b00358_si_002.cif
_cod_data_source_block CPM-42
_cod_depositor_comments
;
The following automatic conversions were performed:

'_symmetry_cell_setting' value 'Monoclinic' changed to 'monoclinic'
according to
/usr/data/users/saulius/crontab/automatic-downloads/current/ACS/lib/dictionaries/cif_core.dic
dictionary named 'cif_core.dic' version 2.4.2 from 2011-04-26.

Automatic conversion script
Id: cif_fix_values 3271 2015-04-21 07:52:19Z andrius 
;
_cod_original_sg_symbol_H-M P2(1)/c
_cod_database_code 4513082

loop_
_symmetry_equiv_pos_as_xyz
'x, y, z'
'-x, y+1/2, -z+1/2'
'-x, -y, -z'
'x, -y-1/2, z-1/2'

loop_
_atom_site_label
_atom_site_type_symbol
_atom_site_fract_x
_atom_site_fract_y
_atom_site_fract_z
_atom_site_U_iso_or_equiv
_atom_site_adp_type
_atom_site_occupancy
_atom_site_symmetry_multiplicity
_atom_site_calc_flag
_atom_site_refinement_flags
O1 O 0.5313(2) 0.07955(10) 0.57876(11) 0.0437(4) Uani 1 1 d .
C3 C 0.5421(3) 0.15726(14) 0.65226(15) 0.0335(5) Uani 1 1 d .
N1 N 0.5675(3) 0.32677(14) 0.81497(15) 0.0489(5) Uani 1 1 d .
C4 C 0.4508(3) 0.15355(17) 0.75644(17) 0.0454(5) Uani 1 1 d .
H4A H 0.3790 0.0938 0.7742 0.054 Uiso 1 1 calc R
C2 C 0.6448(3) 0.25154(15) 0.63423(16) 0.0413(5) Uani 1 1 d .
H2A H 0.7070 0.2606 0.5666 0.050 Uiso 1 1 calc R
C1 C 0.6538(3) 0.33004(17) 0.71541(18) 0.0487(6) Uani 1 1 d .
H1A H 0.7254 0.3906 0.7005 0.058 Uiso 1 1 calc R
C5 C 0.4671(3) 0.23741(18) 0.83185(17) 0.0493(6) Uani 1 1 d .
H5A H 0.4040 0.2319 0.8996 0.059 Uiso 1 1 calc R
Li1 Li 0.6030(5) 0.0525(2) 0.4272(2) 0.0361(7) Uani 1 1 d .
O2 O 0.8733(2) 0.01156(12) 0.40659(13) 0.0510(5) Uani 1 1 d .
C6 C 1.0165(3) 0.08898(19) 0.4304(2) 0.0592(7) Uani 1 1 d .
H6A H 0.9740 0.1595 0.4056 0.071 Uiso 1 1 calc R
H6B H 1.1267 0.0708 0.3885 0.071 Uiso 1 1 calc R
C7 C 0.9345(4) -0.09212(18) 0.4454(2) 0.0599(7) Uani 1 1 d .
H7A H 1.0430 -0.1142 0.4037 0.072 Uiso 1 1 calc R
H7B H 0.8361 -0.1445 0.4310 0.072 Uiso 1 1 calc R
O3 O 0.0212(6) 0.1107(3) 0.9954(4) 0.1558(13) Uani 1 1 d .
C9 C -0.0650(7) 0.0537(4) 0.9049(4) 0.1215(15) Uani 1 1 d .
H9A H 0.0272 0.0356 0.8492 0.146 Uiso 1 1 calc R
H9B H -0.1599 0.0984 0.8679 0.146 Uiso 1 1 calc R
C8 C 0.1507(7) 0.0447(5) 1.0532(5) 0.1416(18) Uani 1 1 d .
H8A H 0.2062 0.0842 1.1169 0.170 Uiso 1 1 calc R
H8B H 0.2499 0.0259 1.0024 0.170 Uiso 1 1 calc R

loop_
_atom_site_aniso_label
_atom_site_aniso_U_11
_atom_site_aniso_U_22
_atom_site_aniso_U_33
_atom_site_aniso_U_23
_atom_site_aniso_U_13
_atom_site_aniso_U_12
O1 0.0657(10) 0.0319(8) 0.0337(7) -0.0099(5) 0.0061(6) -0.0097(6)
C3 0.0411(11) 0.0293(10) 0.0301(9) -0.0050(7) -0.0010(7) 0.0002(8)
N1 0.0622(11) 0.0407(10) 0.0442(10) -0.0157(8) 0.0079(8) -0.0088(8)
C4 0.0569(13) 0.0401(12) 0.0397(11) -0.0071(8) 0.0101(9) -0.0149(9)
C2 0.0539(12) 0.0354(11) 0.0352(10) -0.0046(8) 0.0087(8) -0.0067(9)
C1 0.0631(14) 0.0360(11) 0.0473(12) -0.0089(9) 0.0097(10) -0.0133(10)
C5 0.0608(14) 0.0508(13) 0.0372(11) -0.0129(9) 0.0138(9) -0.0104(10)
Li1 0.0511(19) 0.0298(16) 0.0275(15) 0.0027(12) 0.0027(13) -0.0008(14)
O2 0.0468(8) 0.0473(9) 0.0580(9) 0.0057(7) -0.0105(7) 0.0053(7)
C6 0.0502(13) 0.0518(14) 0.0751(17) 0.0205(12) -0.0062(11) -0.0023(11)
C7 0.0544(14) 0.0438(13) 0.0802(17) -0.0034(12) -0.0176(12) 0.0066(11)
O3 0.180(3) 0.124(3) 0.164(3) 0.006(2) 0.006(3) 0.012(2)
C9 0.128(4) 0.137(4) 0.100(3) 0.000(3) 0.007(3) 0.038(3)
C8 0.100(3) 0.136(4) 0.188(5) -0.005(4) -0.015(3) 0.002(3)

loop_
_atom_type_symbol
_atom_type_description
_atom_type_scat_dispersion_real
_atom_type_scat_dispersion_imag
_atom_type_scat_source
C C 0.0033 0.0016 'International Tables Vol C Tables 4.2.6.8 and 6.1.1.4'
H H 0.0000 0.0000 'International Tables Vol C Tables 4.2.6.8 and 6.1.1.4'
Li Li -0.0003 0.0001 'International Tables Vol C Tables 4.2.6.8 and 6.1.1.4'
N N 0.0061 0.0033 'International Tables Vol C Tables 4.2.6.8 and 6.1.1.4'
O O 0.0106 0.0060 'International Tables Vol C Tables 4.2.6.8 and 6.1.1.4'

loop_
_geom_angle_atom_site_label_1
_geom_angle_atom_site_label_2
_geom_angle_atom_site_label_3
_geom_angle
_geom_angle_site_symmetry_1
_geom_angle_site_symmetry_3
C3 O1 Li1 138.14(15) . .
C3 O1 Li1 133.35(15) . 3_656
Li1 O1 Li1 87.94(14) . 3_656
O1 C3 C2 122.82(16) . .
O1 C3 C4 122.44(17) . .
C2 C3 C4 114.74(16) . .
C1 N1 C5 114.69(17) . .
C1 N1 Li1 119.92(17) . 4_566
C5 N1 Li1 125.35(16) . 4_566
C5 C4 C3 120.39(19) . .
C1 C2 C3 120.32(18) . .
N1 C1 C2 125.17(19) . .
N1 C5 C4 124.67(19) . .
O1 Li1 O1 92.06(14) . 3_656
O1 Li1 N1 116.88(17) . 4_565
O1 Li1 N1 124.55(17) 3_656 4_565
O1 Li1 O2 116.33(17) . .
O1 Li1 O2 105.22(15) 3_656 .
N1 Li1 O2 102.19(15) 4_565 .
O1 Li1 Li1 46.06(10) . 3_656
O1 Li1 Li1 46.00(10) 3_656 3_656
N1 Li1 Li1 137.2(2) 4_565 3_656
O2 Li1 Li1 120.57(19) . 3_656
C6 O2 C7 109.46(16) . .
C6 O2 Li1 119.39(16) . .
C7 O2 Li1 118.26(16) . .
O2 C6 C7 110.82(19) . 3_756
O2 C7 C6 110.42(19) . 3_756
C8 O3 C9 110.0(4) . .
O3 C9 C8 110.2(4) . 3_557
O3 C8 C9 112.1(4) . 3_557

loop_
_geom_bond_atom_site_label_1
_geom_bond_atom_site_label_2
_geom_bond_distance
_geom_bond_site_symmetry_2
O1 C3 1.296(2) .
O1 Li1 1.900(3) .
O1 Li1 1.902(3) 3_656
C3 C2 1.402(3) .
C3 C4 1.407(3) .
N1 C1 1.341(3) .
N1 C5 1.340(3) .
N1 Li1 2.008(3) 4_566
C4 C5 1.371(3) .
C2 C1 1.365(3) .
Li1 O1 1.902(3) 3_656
Li1 N1 2.008(3) 4_565
Li1 O2 2.022(4) .
Li1 Li1 2.639(6) 3_656
O2 C6 1.427(3) .
O2 C7 1.431(3) .
C6 C7 1.491(4) 3_756
C7 C6 1.491(4) 3_756
O3 C8 1.397(6) .
O3 C9 1.405(6) .
C9 C8 1.460(6) 3_557
C8 C9 1.460(6) 3_557
